data_7059668
loop_
_publ_author_name
'Ling, Irene'
'Skelton, Brian W.'
'Sobolev, Alexandre N.'
'Alias, Yatimah'
'Khor, Zong Chin'
'Raston, Colin L.'

_publ_section_title
;
 Effect of anions on the solid-state interplay of symmetric and
 unsymmetric phosphonium cations
;
_journal_issue 25
_journal_name_full 'New Journal of Chemistry'
_journal_page_first 10220
_journal_page_last 10228
_journal_paper_doi 10.1039/D0NJ01975E
_journal_volume 44
_journal_year 2020
_chemical_formula_moiety 'C24 H20 P, C4 N3'
_chemical_formula_sum 'C28 H20 N3 P'
_chemical_formula_weight 429.44
_space_group_crystal_system orthorhombic
_space_group_IT_number 54
_space_group_name_Hall '-P 2a 2ac'
_space_group_name_H-M_alt 'P c c a'
_atom_sites_solution_hydrogens geom
_audit_creation_method SHELXL-2018/3
_audit_update_record
;
2019-12-02 deposited with the CCDC.	2020-05-22 downloaded from the CCDC.
;
_cell_angle_alpha 90
_cell_angle_beta 90
_cell_angle_gamma 90
_cell_formula_units_Z 4
_cell_length_a 17.4408(2)
_cell_length_b 6.7914(1)
_cell_length_c 18.9369(2)
_cell_measurement_reflns_used 11529
_cell_measurement_temperature 150(2)
_cell_measurement_theta_max 67.218
_cell_measurement_theta_min 4.657
_cell_volume 2243.03(5)
_computing_cell_refinement 'CrysAlisPro 1.171.38.46 (Rigaku OD, 2015)'
_computing_data_collection 'CrysAlisPro 1.171.38.46 (Rigaku OD, 2015)'
_computing_data_reduction 'CrysAlisPro 1.171.38.46 (Rigaku OD, 2015)'
_computing_molecular_graphics 'X-Seed v. 4.0 (Barbour, 2001)'
_computing_publication_material 'SHELXL-2018/3 (Sheldrick, 2018)'
_computing_structure_refinement 'SHELXL-2018/3 (Sheldrick, 2018)'
_computing_structure_solution 'SHELXT-2015/1 (Sheldrick, 2015)'
_diffrn_ambient_temperature 150(2)
_diffrn_detector 'CCD plate'
_diffrn_detector_area_resol_mean 10.4738
_diffrn_detector_type Ruby
_diffrn_measured_fraction_theta_full 0.998
_diffrn_measured_fraction_theta_max 0.998
_diffrn_measurement_device 'four-circle diffractometer'
_diffrn_measurement_device_type 'Oxford Diffraction Gemini-R Ultra'
_diffrn_measurement_method '\w scans'
_diffrn_orient_matrix_UB_11 0.0858909
_diffrn_orient_matrix_UB_12 -0.0463237
_diffrn_orient_matrix_UB_13 -0.0094348
_diffrn_orient_matrix_UB_21 -0.0016776
_diffrn_orient_matrix_UB_22 -0.1274419
_diffrn_orient_matrix_UB_23 0.0672473
_diffrn_orient_matrix_UB_31 -0.0206871
_diffrn_orient_matrix_UB_32 -0.1818589
_diffrn_orient_matrix_UB_33 -0.0447401
_diffrn_radiation_monochromator mirror
_diffrn_radiation_source 'fine-focus sealed X-ray tube'
_diffrn_radiation_type CuK\a
_diffrn_radiation_wavelength 1.54178
_diffrn_reflns_av_R_equivalents 0.0293
_diffrn_reflns_av_unetI/netI 0.0132
_diffrn_reflns_Laue_measured_fraction_full 0.998
_diffrn_reflns_Laue_measured_fraction_max 0.998
_diffrn_reflns_limit_h_max 20
_diffrn_reflns_limit_h_min -20
_diffrn_reflns_limit_k_max 8
_diffrn_reflns_limit_k_min -7
_diffrn_reflns_limit_l_max 18
_diffrn_reflns_limit_l_min -22
_diffrn_reflns_number 19058
_diffrn_reflns_point_group_measured_fraction_full 0.998
_diffrn_reflns_point_group_measured_fraction_max 0.998
_diffrn_reflns_theta_full 67.312
_diffrn_reflns_theta_max 67.312
_diffrn_reflns_theta_min 5.072
_diffrn_source_type 'Enhance Ultra (Cu) X-ray Source'
_exptl_absorpt_coefficient_mu 1.236
_exptl_absorpt_correction_T_max 1.00000
_exptl_absorpt_correction_T_min 0.93753
_exptl_absorpt_correction_type multi-scan
_exptl_absorpt_process_details
;
CrysAlisPro, Agilent Technologies,
Version 1.171.37.31 (release 14-01-2014 CrysAlis171 .NET)
(compiled Jan 14 2014,18:38:05)
Empirical absorption correction using spherical harmonics,
 implemented in SCALE3 ABSPACK scaling algorithm.
;
_exptl_crystal_colour colorless
_exptl_crystal_density_diffrn 1.272
_exptl_crystal_description needle
_exptl_crystal_F_000 896
_exptl_crystal_size_max 0.280
_exptl_crystal_size_mid 0.100
_exptl_crystal_size_min 0.090
_refine_diff_density_max 0.316
_refine_diff_density_min -0.268
_refine_diff_density_rms 0.044
_refine_ls_extinction_method none
_refine_ls_goodness_of_fit_ref 1.001
_refine_ls_hydrogen_treatment constr
_refine_ls_matrix_type full
_refine_ls_number_parameters 147
_refine_ls_number_reflns 2015
_refine_ls_number_restraints 0
_refine_ls_restrained_S_all 1.001
_refine_ls_R_factor_all 0.0400
_refine_ls_R_factor_gt 0.0373
_refine_ls_shift/su_max 0.000
_refine_ls_shift/su_mean 0.000
_refine_ls_structure_factor_coef Fsqd
_refine_ls_weighting_details 'w=1/[\s^2^(Fo^2^)+(0.0650P)^2^+0.8100P] where P=(Fo^2^+2Fc^2^)/3'
_refine_ls_weighting_scheme calc
_refine_ls_wR_factor_gt 0.1011
_refine_ls_wR_factor_ref 0.1046
_reflns_Friedel_coverage 0.000
_reflns_number_gt 1862
_reflns_number_total 2015
_reflns_threshold_expression 'I > 2\s(I)'
_cod_data_source_file d0nj01975e1.cif
_cod_data_source_block 160808o
_cod_depositor_comments
;Adding full bibliography for 7059666--7059672.cif.

 Adding full bibliography for 7059666--7059672.cif.
;
_cod_database_code 7059668
_shelx_shelxl_version_number 2018/3
_shelx_space_group_comment
;
The symmetry employed for this shelxl refinement is uniquely defined
by the following loop, which should always be used as a source of
symmetry information in preference to the above space-group names.
They are only intended as comments.
;
_shelx_estimated_absorpt_t_min 0.724
_shelx_estimated_absorpt_t_max 0.897

loop_
_space_group_symop_operation_xyz
'x, y, z'
'-x+1/2, -y, z'
'-x, y, -z+1/2'
'x+1/2, -y, -z+1/2'
'-x, -y, -z'
'x-1/2, y, -z'
'x, -y, z-1/2'
'-x-1/2, y, z-1/2'

loop_
_atom_site_label
_atom_site_type_symbol
_atom_site_fract_x
_atom_site_fract_y
_atom_site_fract_z
_atom_site_U_iso_or_equiv
_atom_site_adp_type
_atom_site_occupancy
_atom_site_site_symmetry_order
_atom_site_calc_flag
_atom_site_refinement_flags_posn
_atom_site_refinement_flags_adp
_atom_site_refinement_flags_occupancy
_atom_site_disorder_assembly
_atom_site_disorder_group
P1 P 0.000000 0.53541(7) 0.250000 0.02691(18) Uani 1 2 d S T P . .
C111 C 0.06264(8) 0.37891(19) 0.30005(7) 0.0286(3) Uani 1 1 d . . . . .
C112 C 0.14197(8) 0.3914(2) 0.29483(7) 0.0323(3) Uani 1 1 d . . . . .
H112 H 0.164998 0.483963 0.263758 0.039 Uiso 1 1 calc R U . . .
C113 C 0.18724(9) 0.2671(2) 0.33558(8) 0.0383(4) Uani 1 1 d . . . . .
H113 H 0.241511 0.275733 0.332692 0.046 Uiso 1 1 calc R U . . .
C114 C 0.15386(9) 0.1311(2) 0.38024(8) 0.0382(4) Uani 1 1 d . . . . .
H114 H 0.185250 0.047893 0.408350 0.046 Uiso 1 1 calc R U . . .
C115 C 0.07479(9) 0.1156(2) 0.38420(7) 0.0363(3) Uani 1 1 d . . . . .
H115 H 0.052041 0.020102 0.414275 0.044 Uiso 1 1 calc R U . . .
C116 C 0.02902(8) 0.2391(2) 0.34442(7) 0.0340(3) Uani 1 1 d . . . . .
H116 H -0.025220 0.228961 0.347222 0.041 Uiso 1 1 calc R U . . .
C121 C 0.05425(8) 0.69009(19) 0.19146(7) 0.0307(3) Uani 1 1 d . . . . .
C122 C 0.10245(8) 0.8322(2) 0.22095(8) 0.0375(3) Uani 1 1 d . . . . .
H122 H 0.105924 0.845739 0.270777 0.045 Uiso 1 1 calc R U . . .
C123 C 0.14514(9) 0.9533(2) 0.17725(10) 0.0467(4) Uani 1 1 d . . . . .
H123 H 0.178235 1.049714 0.197078 0.056 Uiso 1 1 calc R U . . .
C124 C 0.13963(10) 0.9341(2) 0.10484(10) 0.0509(5) Uani 1 1 d . . . . .
H124 H 0.168974 1.017512 0.074988 0.061 Uiso 1 1 calc R U . . .
C125 C 0.09180(10) 0.7946(3) 0.07561(9) 0.0485(4) Uani 1 1 d . . . . .
H125 H 0.088542 0.782178 0.025729 0.058 Uiso 1 1 calc R U . . .
C126 C 0.04834(8) 0.6721(2) 0.11856(8) 0.0381(4) Uani 1 1 d . . . . .
H126 H 0.014959 0.576989 0.098342 0.046 Uiso 1 1 calc R U . . .
C1 C 0.250000 0.500000 0.52175(11) 0.0361(5) Uani 1 2 d S T P . .
N11 N 0.250000 0.500000 0.65667(10) 0.0633(7) Uani 1 2 d S T P . .
C11 C 0.250000 0.500000 0.59608(11) 0.0422(5) Uani 1 2 d S T P . .
C12 C 0.19059(10) 0.5964(2) 0.48541(8) 0.0407(4) Uani 1 1 d . . . . .
N12 N 0.14121(10) 0.6776(2) 0.45688(9) 0.0621(4) Uani 1 1 d . . . . .

loop_
_atom_site_aniso_label
_atom_site_aniso_U_11
_atom_site_aniso_U_22
_atom_site_aniso_U_33
_atom_site_aniso_U_23
_atom_site_aniso_U_13
_atom_site_aniso_U_12
P1 0.0256(3) 0.0314(3) 0.0237(3) 0.000 0.00095(16) 0.000
C111 0.0301(7) 0.0318(7) 0.0239(6) -0.0027(5) -0.0028(5) -0.0010(5)
C112 0.0319(7) 0.0362(7) 0.0289(7) 0.0004(6) 0.0009(5) -0.0008(6)
C113 0.0307(7) 0.0462(8) 0.0380(8) 0.0008(6) -0.0020(6) 0.0027(6)
C114 0.0430(8) 0.0382(8) 0.0333(7) 0.0011(6) -0.0073(6) 0.0047(6)
C115 0.0441(8) 0.0340(7) 0.0307(7) 0.0019(6) -0.0035(6) -0.0068(6)
C116 0.0321(7) 0.0377(7) 0.0322(7) 0.0004(6) -0.0036(6) -0.0069(6)
C121 0.0288(7) 0.0311(7) 0.0321(7) 0.0038(5) 0.0065(5) 0.0054(5)
C122 0.0343(7) 0.0341(7) 0.0442(8) -0.0041(6) 0.0100(6) 0.0026(6)
C123 0.0388(8) 0.0318(8) 0.0695(11) 0.0009(7) 0.0174(8) 0.0024(6)
C124 0.0454(9) 0.0424(9) 0.0648(11) 0.0187(8) 0.0260(8) 0.0103(7)
C125 0.0485(9) 0.0575(10) 0.0396(8) 0.0166(8) 0.0142(7) 0.0174(8)
C126 0.0369(8) 0.0448(8) 0.0326(7) 0.0067(6) 0.0043(6) 0.0084(6)
C1 0.0406(11) 0.0395(10) 0.0282(10) 0.000 0.000 -0.0066(9)
N11 0.0460(12) 0.113(2) 0.0304(11) 0.000 0.000 -0.0239(12)
C11 0.0338(11) 0.0590(13) 0.0338(12) 0.000 0.000 -0.0157(10)
C12 0.0512(9) 0.0364(7) 0.0344(8) -0.0009(6) 0.0019(7) -0.0019(7)
N12 0.0710(11) 0.0575(9) 0.0578(9) 0.0072(8) -0.0070(8) 0.0159(8)

loop_
_atom_type_symbol
_atom_type_description
_atom_type_scat_dispersion_real
_atom_type_scat_dispersion_imag
_atom_type_scat_source
C C 0.0181 0.0091 'International Tables Vol C Tables 4.2.6.8 and 6.1.1.4'
H H 0.0000 0.0000 'International Tables Vol C Tables 4.2.6.8 and 6.1.1.4'
N N 0.0311 0.0180 'International Tables Vol C Tables 4.2.6.8 and 6.1.1.4'
P P 0.2955 0.4335 'International Tables Vol C Tables 4.2.6.8 and 6.1.1.4'

loop_
_geom_angle_atom_site_label_1
_geom_angle_atom_site_label_2
_geom_angle_atom_site_label_3
_geom_angle
_geom_angle_site_symmetry_1
_geom_angle_site_symmetry_3
_geom_angle_publ_flag
C111 P1 C111 107.38(8) . 3 ?
C111 P1 C121 109.93(6) . 3 ?
C111 P1 C121 110.58(6) 3 3 ?
C111 P1 C121 110.58(6) . . ?
C111 P1 C121 109.93(6) 3 . ?
C121 P1 C121 108.43(9) 3 . ?
C112 C111 C116 120.16(13) . . ?
C112 C111 P1 122.15(10) . . ?
C116 C111 P1 117.68(11) . . ?
C111 C112 C113 119.26(13) . . ?
C114 C113 C112 120.46(13) . . ?
C113 C114 C115 120.24(14) . . ?
C116 C115 C114 119.98(14) . . ?
C115 C116 C111 119.88(13) . . ?
C126 C121 C122 120.18(13) . . ?
C126 C121 P1 121.50(11) . . ?
C122 C121 P1 118.32(11) . . ?
C123 C122 C121 119.71(15) . . ?
C124 C123 C122 120.00(16) . . ?
C125 C124 C123 120.40(14) . . ?
C124 C125 C126 120.46(15) . . ?
C125 C126 C121 119.25(15) . . ?
C12 C1 C12 121.38(19) 2_565 . ?
C12 C1 C11 119.31(9) 2_565 . ?
C12 C1 C11 119.31(9) . . ?
N11 C11 C1 180.0 . . ?
N12 C12 C1 178.51(18) . . ?

loop_
_geom_bond_atom_site_label_1
_geom_bond_atom_site_label_2
_geom_bond_distance
_geom_bond_site_symmetry_2
_geom_bond_publ_flag
P1 C111 1.7949(13) . ?
P1 C111 1.7950(13) 3 ?
P1 C121 1.7965(13) 3 ?
P1 C121 1.7966(13) . ?
C111 C112 1.390(2) . ?
C111 C116 1.3969(19) . ?
C112 C113 1.390(2) . ?
C113 C114 1.381(2) . ?
C114 C115 1.385(2) . ?
C115 C116 1.381(2) . ?
C121 C126 1.390(2) . ?
C121 C122 1.397(2) . ?
C122 C123 1.384(2) . ?
C123 C124 1.381(3) . ?
C124 C125 1.378(3) . ?
C125 C126 1.389(2) . ?
C1 C12 1.4057(19) 2_565 ?
C1 C12 1.4057(19) . ?
C1 C11 1.407(3) . ?
N11 C11 1.147(3) . ?
C12 N12 1.157(2) . ?
